data_7161236
loop_
_publ_author_name
'Mohit, ?'
'Sharma, Ritika'
'Rawat, Diwan S.'

_publ_section_title
;
 Metal-free O-H insertion enables access to heterocycle-rich
 &#x3b1;-carbonyloxy esters.
;
_journal_name_full 'Organic &amp; biomolecular chemistry'
_journal_paper_doi 10.1039/d6ob00779a
_journal_year 2026
_chemical_formula_moiety 'C25 H18 Cl N O5'
_chemical_formula_sum 'C25 H18 Cl N O5'
_chemical_formula_weight 447.85
_chemical_name_systematic 3u
_space_group_crystal_system triclinic
_space_group_IT_number 2
_space_group_name_Hall '-P 1'
_space_group_name_H-M_alt 'P -1'
_atom_sites_solution_hydrogens geom
_atom_sites_solution_primary iterative
_audit_creation_date 2026-06-17
_audit_creation_method
;
Olex2 1.5-ac7-018
(compiled 2025.08.06 svn.rb7424aed for Rigaku Oxford Diffraction, GUI svn.r7314)
;
_audit_update_record
;
2026-06-17 deposited with the CCDC.	2026-06-22 downloaded from the CCDC.
;
_cell_angle_alpha 66.982(5)
_cell_angle_beta 72.135(5)
_cell_angle_gamma 72.169(5)
_cell_formula_units_Z 2
_cell_length_a 9.5158(6)
_cell_length_b 11.4496(6)
_cell_length_c 11.6356(7)
_cell_measurement_reflns_used 7261
_cell_measurement_temperature 297.0(6)
_cell_measurement_theta_max 30.1510
_cell_measurement_theta_min 2.2860
_cell_volume 1085.14(12)
_computing_cell_refinement 'CrysAlisPro 1.171.44.128a (Rigaku OD, 2025)'
_computing_data_collection 'CrysAlisPro 1.171.44.128a (Rigaku OD, 2025)'
_computing_data_reduction 'CrysAlisPro 1.171.44.128a (Rigaku OD, 2025)'
_computing_molecular_graphics 'Olex2 1.5-ac7-018 (Dolomanov et al., 2009)'
_computing_publication_material 'Olex2 1.5-ac7-018 (Dolomanov et al., 2009)'
_computing_structure_refinement 'SHELXL 2018/3 (Sheldrick, 2015)'
_computing_structure_solution 'olex2.solve 1.5-ac7-018 (Bourhis et al., 2015)'
_diffrn_ambient_environment air
_diffrn_ambient_temperature 297.0(6)
_diffrn_detector 'Hybrid Pixel Array Detector'
_diffrn_detector_area_resol_mean 10.0000
_diffrn_detector_type HyPix
_diffrn_measured_fraction_theta_full 0.999
_diffrn_measured_fraction_theta_max 0.793
_diffrn_measurement_details
;
List of Runs (angles in degrees, time in seconds):

  # Type    Start    End  Width  t~exp~   \w     \q     \k     \f   Frames
#--------------------------------------------------------------------------
  1  \w    -17.00   9.00   0.50    4.00    --    5.93 -99.00 120.00   52
  2  \w    -15.00  38.00   0.50    4.00    --    5.93 -99.00   0.00  106
  3  \w    -13.00  39.00   0.50    4.00    --    5.93 -99.00 -90.00  104
  4  \w     -6.00  21.00   0.50    4.00    --    5.93 -63.00 -25.00   54
  5  \w    -61.00 -12.00   0.50    4.00    --    5.93 -63.00 -25.00   98
  6  \w      1.00  79.00   0.50    4.00    --    5.93  63.00 111.00  156
  7  \w     -3.00  29.00   0.50    4.00    --   -4.99 -99.00 -30.00   64
  8  \w    -23.00  14.00   0.50    4.00    --   -4.99 -99.00  30.00   74
  9  \w    -17.00  25.00   0.50    4.00    --   -4.99 -99.00-180.00   84
;
_diffrn_measurement_device 'four-circle diffractometer'
_diffrn_measurement_device_type 'XtaLAB Synergy, Single source at home/near, HyPix'
_diffrn_measurement_method '\w scans'
_diffrn_orient_matrix_type 'CrysAlisPro convention (1999,Acta A55,543-557)'
_diffrn_orient_matrix_UB_11 0.0430701000
_diffrn_orient_matrix_UB_12 0.0061374000
_diffrn_orient_matrix_UB_13 0.0366523000
_diffrn_orient_matrix_UB_21 0.0087319000
_diffrn_orient_matrix_UB_22 -0.0674295000
_diffrn_orient_matrix_UB_23 0.0345699000
_diffrn_orient_matrix_UB_31 0.0670260000
_diffrn_orient_matrix_UB_32 -0.0126727000
_diffrn_orient_matrix_UB_33 -0.0453625000
_diffrn_radiation_monochromator mirror
_diffrn_radiation_probe x-ray
_diffrn_radiation_type 'Mo K\a'
_diffrn_radiation_wavelength 0.71073
_diffrn_reflns_av_R_equivalents 0.0249
_diffrn_reflns_av_unetI/netI 0.0296
_diffrn_reflns_Laue_measured_fraction_full 0.999
_diffrn_reflns_Laue_measured_fraction_max 0.793
_diffrn_reflns_limit_h_max 12
_diffrn_reflns_limit_h_min -12
_diffrn_reflns_limit_k_max 14
_diffrn_reflns_limit_k_min -16
_diffrn_reflns_limit_l_max 15
_diffrn_reflns_limit_l_min -16
_diffrn_reflns_number 15311
_diffrn_reflns_point_group_measured_fraction_full 0.999
_diffrn_reflns_point_group_measured_fraction_max 0.793
_diffrn_reflns_theta_full 25.242
_diffrn_reflns_theta_max 30.954
_diffrn_reflns_theta_min 2.275
_diffrn_source 'micro-focus sealed X-ray tube'
_diffrn_source_type 'PhotonJet (Mo) X-ray Source'
_exptl_absorpt_coefficient_mu 0.214
_exptl_absorpt_correction_T_max 1.00000
_exptl_absorpt_correction_T_min 0.93120
_exptl_absorpt_correction_type multi-scan
_exptl_absorpt_process_details
;
CrysAlisPro 1.171.44.128a (Rigaku Oxford Diffraction, 2025)
Empirical absorption correction using spherical harmonics,
implemented in SCALE3 ABSPACK scaling algorithm.
;
_exptl_crystal_colour 'clear whiteish colourless'
_exptl_crystal_colour_lustre clear
_exptl_crystal_colour_modifier whiteish
_exptl_crystal_colour_primary colourless
_exptl_crystal_density_diffrn 1.371
_exptl_crystal_description block
_exptl_crystal_F_000 464
_exptl_crystal_preparation 'slow evaporation in chloroform and hexane'
_exptl_crystal_size_max 0.1
_exptl_crystal_size_mid 0.1
_exptl_crystal_size_min 0.1
_refine_diff_density_max 0.214
_refine_diff_density_min -0.343
_refine_diff_density_rms 0.034
_refine_ls_extinction_method none
_refine_ls_goodness_of_fit_ref 1.008
_refine_ls_hydrogen_treatment constr
_refine_ls_matrix_type full
_refine_ls_number_parameters 290
_refine_ls_number_reflns 5475
_refine_ls_number_restraints 0
_refine_ls_restrained_S_all 1.008
_refine_ls_R_factor_all 0.0664
_refine_ls_R_factor_gt 0.0442
_refine_ls_shift/su_max 0.000
_refine_ls_shift/su_mean 0.000
_refine_ls_structure_factor_coef Fsqd
_refine_ls_weighting_details 'w=1/[\s^2^(Fo^2^)+(0.1000P)^2^] where P=(Fo^2^+2Fc^2^)/3'
_refine_ls_weighting_scheme calc
_refine_ls_wR_factor_gt 0.1428
_refine_ls_wR_factor_ref 0.1576
_reflns_Friedel_coverage 0.000
_reflns_number_gt 3722
_reflns_number_total 5475
_reflns_threshold_expression 'I > 2\s(I)'
_cod_data_source_file d6ob00779a2.cif
_cod_data_source_block drs-244_auto
_cod_database_code 7161236
_shelx_shelxl_version_number 2018/3
_chemical_oxdiff_formula 'C H N O '
_shelx_space_group_comment
;
The symmetry employed for this shelxl refinement is uniquely defined
by the following loop, which should always be used as a source of
symmetry information in preference to the above space-group names.
They are only intended as comments.
;
_cell_oxdiff_angle_alpha 66.982(5)
_cell_oxdiff_angle_beta 72.135(5)
_cell_oxdiff_angle_gamma 72.169(5)
_cell_oxdiff_length_a 9.5158(6)
_cell_oxdiff_length_b 11.4496(6)
_cell_oxdiff_length_c 11.6356(7)
_cell_oxdiff_measurement_reflns_used 7261
_cell_oxdiff_volume 1085.13(10)
_shelx_estimated_absorpt_t_max 0.979
_shelx_estimated_absorpt_t_min 0.979
_diffrn_oxdiff_measurement_exp_name DRS-244.par
_olex2_refinement_description
;
1. Fixed Uiso
 At 1.2 times of:
  All C(H) groups
 At 1.5 times of:
  All C(H,H,H) groups
2.a Ternary CH refined with riding coordinates:
 C00A(H00A)
2.b Aromatic/amide H refined with riding coordinates:
 C00E(H00E), C00I(H00I), C00K(H00K), C00L(H00L), C00M(H00M), C00N(H00N),
 C00O(H00O), C00P(H00P), C00Q(H00Q), C00R(H00R), C00S(H00S), C00T(H00T),
 C00U(H00U), C00V(H00V)
2.c Idealised Me refined as rotating group:
 C00W(H00B,H00C,H00D)
;
_olex2_submission_special_instructions 'No special instructions were received'
_oxdiff_exptl_absorpt_empirical_details
;
Empirical correction (ABSPACK) includes:
- Absorption correction using spherical harmonics
- Frame scaling
;
_oxdiff_exptl_absorpt_empirical_full_max 1.275
_oxdiff_exptl_absorpt_empirical_full_min 0.877

loop_
_space_group_symop_operation_xyz
'x, y, z'
'-x, -y, -z'

loop_
_atom_site_label
_atom_site_type_symbol
_atom_site_fract_x
_atom_site_fract_y
_atom_site_fract_z
_atom_site_U_iso_or_equiv
_atom_site_adp_type
_atom_site_occupancy
_atom_site_site_symmetry_order
_atom_site_calc_flag
_atom_site_refinement_flags_posn
_atom_site_refinement_flags_adp
_atom_site_refinement_flags_occupancy
_atom_site_disorder_assembly
_atom_site_disorder_group
Cl1 Cl 0.53806(7) 0.07483(6) 1.33483(5) 0.0877(2) Uani 1 1 d . . . . .
O002 O 0.32778(11) 0.31468(11) 0.77870(9) 0.0500(3) Uani 1 1 d . . . . .
O003 O 0.13483(12) 0.41368(13) 0.67741(10) 0.0602(3) Uani 1 1 d . . . . .
O004 O -0.01909(12) 0.26632(13) 0.99043(11) 0.0636(3) Uani 1 1 d . . . . .
N005 N 0.60919(13) 0.33715(13) 0.42458(11) 0.0466(3) Uani 1 1 d . . . . .
O006 O 0.14820(15) 0.13303(14) 0.88941(13) 0.0730(4) Uani 1 1 d . . . . .
O007 O 0.82231(14) 0.33740(16) 0.26939(11) 0.0772(4) Uani 1 1 d . . . . .
C008 C 0.30620(16) 0.25774(15) 1.00299(13) 0.0451(3) Uani 1 1 d . . . . .
C009 C 0.50294(16) 0.40836(15) 0.34646(13) 0.0455(3) Uani 1 1 d . . . . .
C00A C 0.22044(16) 0.31344(15) 0.89661(13) 0.0457(3) Uani 1 1 d . . . . .
H00A H 0.163477 0.401820 0.892078 0.055 Uiso 1 1 calc R U . . .
C00B C 0.36049(16) 0.42839(14) 0.42774(13) 0.0445(3) Uani 1 1 d . . . . .
C00C C 0.11319(16) 0.22660(17) 0.92242(13) 0.0500(4) Uani 1 1 d . . . . .
C00D C 0.38437(15) 0.36988(14) 0.55660(12) 0.0444(3) Uani 1 1 d . . . . .
C00E C 0.53271(16) 0.31860(15) 0.55107(13) 0.0466(3) Uani 1 1 d . . . . .
H00E H 0.577569 0.276867 0.621459 0.056 Uiso 1 1 calc R U . . .
C00F C 0.26810(16) 0.37013(15) 0.67320(13) 0.0456(3) Uani 1 1 d . . . . .
C00G C 0.85618(16) 0.21753(16) 0.48114(14) 0.0494(4) Uani 1 1 d . . . . .
C00H C 0.76639(17) 0.29980(17) 0.38218(14) 0.0525(4) Uani 1 1 d . . . . .
C00I C 0.98380(18) 0.25655(17) 0.47354(16) 0.0560(4) Uani 1 1 d . . . . .
H00I H 1.008862 0.331379 0.409250 0.067 Uiso 1 1 calc R U . . .
C00J C 0.44973(19) 0.14592(17) 1.20584(15) 0.0564(4) Uani 1 1 d . . . . .
C00K C 0.23399(17) 0.49804(16) 0.37519(15) 0.0531(4) Uani 1 1 d . . . . .
H00K H 0.138747 0.511165 0.427594 0.064 Uiso 1 1 calc R U . . .
C00L C 0.52250(19) 0.45736(18) 0.21444(14) 0.0553(4) Uani 1 1 d . . . . .
H00L H 0.616990 0.443490 0.161229 0.066 Uiso 1 1 calc R U . . .
C00M C 0.44114(18) 0.16812(18) 0.99693(16) 0.0572(4) Uani 1 1 d . . . . .
H00M H 0.484113 0.145237 0.923299 0.069 Uiso 1 1 calc R U . . .
C00N C 0.51395(19) 0.11152(18) 1.09802(16) 0.0599(4) Uani 1 1 d . . . . .
H00N H 0.604930 0.051164 1.092787 0.072 Uiso 1 1 calc R U . . .
C00O C 0.24510(19) 0.29185(19) 1.11218(15) 0.0604(4) Uani 1 1 d . . . . .
H00O H 0.154778 0.352948 1.117506 0.073 Uiso 1 1 calc R U . . .
C00P C 0.8221(2) 0.10368(18) 0.57510(17) 0.0640(5) Uani 1 1 d . . . . .
H00P H 0.737074 0.076451 0.580441 0.077 Uiso 1 1 calc R U . . .
C00Q C 0.2526(2) 0.5469(2) 0.24454(16) 0.0655(5) Uani 1 1 d . . . . .
H00Q H 0.168983 0.593439 0.208391 0.079 Uiso 1 1 calc R U . . .
C00R C 0.3170(2) 0.2360(2) 1.21393(15) 0.0672(5) Uani 1 1 d . . . . .
H00R H 0.275330 0.259482 1.287296 0.081 Uiso 1 1 calc R U . . .
C00S C 0.3945(2) 0.5280(2) 0.16552(15) 0.0655(5) Uani 1 1 d . . . . .
H00S H 0.403912 0.563716 0.077394 0.079 Uiso 1 1 calc R U . . .
C00T C 1.0737(2) 0.1844(2) 0.5613(2) 0.0716(5) Uani 1 1 d . . . . .
H00T H 1.157851 0.212038 0.557419 0.086 Uiso 1 1 calc R U . . .
C00U C 0.9150(2) 0.0311(2) 0.6605(2) 0.0798(6) Uani 1 1 d . . . . .
H00U H 0.893413 -0.046024 0.722579 0.096 Uiso 1 1 calc R U . . .
C00V C 1.0399(2) 0.0726(2) 0.6540(2) 0.0819(6) Uani 1 1 d . . . . .
H00V H 1.101043 0.024386 0.712855 0.098 Uiso 1 1 calc R U . . .
C00W C -0.1281(2) 0.1859(2) 1.0312(2) 0.0875(7) Uani 1 1 d . . . . .
H00B H -0.165549 0.196415 0.959164 0.131 Uiso 1 1 calc R U . . .
H00C H -0.210476 0.211273 1.094904 0.131 Uiso 1 1 calc R U . . .
H00D H -0.080556 0.096545 1.066484 0.131 Uiso 1 1 calc R U . . .

loop_
_atom_site_aniso_label
_atom_site_aniso_U_11
_atom_site_aniso_U_22
_atom_site_aniso_U_33
_atom_site_aniso_U_23
_atom_site_aniso_U_13
_atom_site_aniso_U_12
Cl1 0.0858(4) 0.1132(5) 0.0621(3) -0.0097(3) -0.0398(3) -0.0194(3)
O002 0.0389(5) 0.0676(7) 0.0371(5) -0.0134(5) -0.0055(4) -0.0101(5)
O003 0.0422(6) 0.0797(8) 0.0467(6) -0.0142(5) -0.0110(4) -0.0036(5)
O004 0.0415(6) 0.0813(8) 0.0557(6) -0.0137(6) -0.0010(5) -0.0170(6)
N005 0.0382(6) 0.0604(8) 0.0392(6) -0.0142(5) -0.0089(5) -0.0096(5)
O006 0.0677(8) 0.0708(9) 0.0877(9) -0.0315(7) -0.0154(7) -0.0184(7)
O007 0.0500(7) 0.1176(12) 0.0463(7) -0.0201(7) -0.0024(5) -0.0104(7)
C008 0.0409(7) 0.0526(8) 0.0412(7) -0.0130(6) -0.0074(5) -0.0137(6)
C009 0.0414(7) 0.0531(8) 0.0434(7) -0.0143(6) -0.0112(6) -0.0118(6)
C00A 0.0382(7) 0.0539(8) 0.0388(7) -0.0126(6) -0.0054(5) -0.0077(6)
C00B 0.0442(8) 0.0487(8) 0.0408(7) -0.0119(6) -0.0102(5) -0.0124(6)
C00C 0.0414(8) 0.0588(9) 0.0423(7) -0.0063(6) -0.0149(6) -0.0080(6)
C00D 0.0400(7) 0.0523(8) 0.0392(7) -0.0118(6) -0.0082(5) -0.0121(6)
C00E 0.0440(8) 0.0572(9) 0.0366(7) -0.0114(6) -0.0097(5) -0.0122(6)
C00F 0.0406(8) 0.0512(8) 0.0410(7) -0.0104(6) -0.0091(5) -0.0101(6)
C00G 0.0388(8) 0.0582(9) 0.0487(8) -0.0202(7) -0.0073(6) -0.0054(6)
C00H 0.0399(8) 0.0672(10) 0.0478(8) -0.0192(7) -0.0050(6) -0.0116(7)
C00I 0.0458(8) 0.0579(9) 0.0622(9) -0.0184(7) -0.0130(7) -0.0084(7)
C00J 0.0554(9) 0.0673(10) 0.0456(8) -0.0061(7) -0.0173(6) -0.0216(8)
C00K 0.0452(8) 0.0599(9) 0.0498(8) -0.0130(7) -0.0141(6) -0.0076(7)
C00L 0.0517(9) 0.0719(11) 0.0396(7) -0.0139(7) -0.0094(6) -0.0156(7)
C00M 0.0494(9) 0.0698(11) 0.0505(8) -0.0238(7) -0.0150(6) -0.0006(7)
C00N 0.0487(9) 0.0672(10) 0.0625(10) -0.0205(8) -0.0204(7) -0.0030(7)
C00O 0.0486(9) 0.0767(12) 0.0526(9) -0.0268(8) -0.0114(7) -0.0008(8)
C00P 0.0537(10) 0.0633(11) 0.0679(10) -0.0134(8) -0.0101(8) -0.0161(8)
C00Q 0.0577(10) 0.0781(12) 0.0542(9) -0.0102(8) -0.0251(8) -0.0077(8)
C00R 0.0599(10) 0.0969(14) 0.0460(9) -0.0296(9) -0.0111(7) -0.0104(9)
C00S 0.0641(11) 0.0821(12) 0.0414(8) -0.0075(8) -0.0163(7) -0.0150(9)
C00T 0.0565(10) 0.0844(14) 0.0807(12) -0.0258(10) -0.0272(9) -0.0131(9)
C00U 0.0729(13) 0.0669(12) 0.0724(12) 0.0006(9) -0.0142(10) -0.0098(10)
C00V 0.0729(13) 0.0913(15) 0.0677(12) -0.0101(10) -0.0301(10) -0.0044(11)
C00W 0.0575(11) 0.1055(17) 0.0794(13) 0.0044(11) -0.0106(9) -0.0398(11)

loop_
_atom_type_symbol
_atom_type_description
_atom_type_scat_dispersion_real
_atom_type_scat_dispersion_imag
_atom_type_scat_source
C C 0.0033 0.0016 'International Tables Vol C Tables 4.2.6.8 and 6.1.1.4'
H H 0.0000 0.0000 'International Tables Vol C Tables 4.2.6.8 and 6.1.1.4'
Cl Cl 0.1484 0.1585 'International Tables Vol C Tables 4.2.6.8 and 6.1.1.4'
N N 0.0061 0.0033 'International Tables Vol C Tables 4.2.6.8 and 6.1.1.4'
O O 0.0106 0.0060 'International Tables Vol C Tables 4.2.6.8 and 6.1.1.4'

loop_
_geom_angle_atom_site_label_1
_geom_angle_atom_site_label_2
_geom_angle_atom_site_label_3
_geom_angle
_geom_angle_site_symmetry_1
_geom_angle_site_symmetry_3
_geom_angle_publ_flag
C00F O002 C00A 114.86(11) . . ?
C00C O004 C00W 116.05(16) . . ?
C00E N005 C009 107.80(12) . . ?
C00E N005 C00H 125.79(12) . . ?
C00H N005 C009 126.26(12) . . ?
C00M C008 C00A 121.79(13) . . ?
C00O C008 C00A 119.58(14) . . ?
C00O C008 C00M 118.54(14) . . ?
C00B C009 N005 107.39(12) . . ?
C00L C009 N005 130.58(14) . . ?
C00L C009 C00B 122.01(14) . . ?
O002 C00A C008 108.15(11) . . ?
O002 C00A H00A 110.1 . . ?
O002 C00A C00C 109.37(12) . . ?
C008 C00A H00A 110.1 . . ?
C008 C00A C00C 108.85(12) . . ?
C00C C00A H00A 110.1 . . ?
C009 C00B C00D 106.61(12) . . ?
C00K C00B C009 119.54(13) . . ?
C00K C00B C00D 133.81(14) . . ?
O004 C00C C00A 110.20(14) . . ?
O006 C00C O004 125.77(15) . . ?
O006 C00C C00A 123.96(14) . . ?
C00B C00D C00F 125.96(13) . . ?
C00E C00D C00B 108.17(12) . . ?
C00E C00D C00F 125.84(13) . . ?
N005 C00E H00E 125.0 . . ?
C00D C00E N005 109.99(12) . . ?
C00D C00E H00E 125.0 . . ?
O002 C00F C00D 111.78(12) . . ?
O003 C00F O002 122.88(12) . . ?
O003 C00F C00D 125.34(13) . . ?
C00I C00G C00H 116.61(14) . . ?
C00I C00G C00P 119.60(16) . . ?
C00P C00G C00H 123.74(15) . . ?
N005 C00H C00G 117.24(12) . . ?
O007 C00H N005 119.58(15) . . ?
O007 C00H C00G 123.15(14) . . ?
C00G C00I H00I 120.0 . . ?
C00T C00I C00G 119.96(17) . . ?
C00T C00I H00I 120.0 . . ?
C00N C00J Cl1 119.65(14) . . ?
C00N C00J C00R 121.11(15) . . ?
C00R C00J Cl1 119.23(13) . . ?
C00B C00K H00K 120.6 . . ?
C00Q C00K C00B 118.72(15) . . ?
C00Q C00K H00K 120.6 . . ?
C009 C00L H00L 121.6 . . ?
C009 C00L C00S 116.86(15) . . ?
C00S C00L H00L 121.6 . . ?
C008 C00M H00M 119.3 . . ?
C008 C00M C00N 121.41(15) . . ?
C00N C00M H00M 119.3 . . ?
C00J C00N C00M 118.79(16) . . ?
C00J C00N H00N 120.6 . . ?
C00M C00N H00N 120.6 . . ?
C008 C00O H00O 119.7 . . ?
C008 C00O C00R 120.59(16) . . ?
C00R C00O H00O 119.7 . . ?
C00G C00P H00P 120.1 . . ?
C00U C00P C00G 119.74(17) . . ?
C00U C00P H00P 120.1 . . ?
C00K C00Q H00Q 119.5 . . ?
C00K C00Q C00S 121.04(15) . . ?
C00S C00Q H00Q 119.5 . . ?
C00J C00R C00O 119.54(16) . . ?
C00J C00R H00R 120.2 . . ?
C00O C00R H00R 120.2 . . ?
C00L C00S C00Q 121.81(15) . . ?
C00L C00S H00S 119.1 . . ?
C00Q C00S H00S 119.1 . . ?
C00I C00T H00T 119.8 . . ?
C00V C00T C00I 120.38(18) . . ?
C00V C00T H00T 119.8 . . ?
C00P C00U H00U 119.9 . . ?
C00P C00U C00V 120.16(19) . . ?
C00V C00U H00U 119.9 . . ?
C00T C00V C00U 120.12(19) . . ?
C00T C00V H00V 119.9 . . ?
C00U C00V H00V 119.9 . . ?
O004 C00W H00B 109.5 . . ?
O004 C00W H00C 109.5 . . ?
O004 C00W H00D 109.5 . . ?
H00B C00W H00C 109.5 . . ?
H00B C00W H00D 109.5 . . ?
H00C C00W H00D 109.5 . . ?

loop_
_geom_bond_atom_site_label_1
_geom_bond_atom_site_label_2
_geom_bond_distance
_geom_bond_site_symmetry_2
_geom_bond_publ_flag
Cl1 C00J 1.7382(16) . ?
O002 C00A 1.4352(16) . ?
O002 C00F 1.3527(17) . ?
O003 C00F 1.2054(18) . ?
O004 C00C 1.3180(19) . ?
O004 C00W 1.446(2) . ?
N005 C009 1.4117(18) . ?
N005 C00E 1.3906(18) . ?
N005 C00H 1.4086(19) . ?
O006 C00C 1.196(2) . ?
O007 C00H 1.2087(19) . ?
C008 C00A 1.513(2) . ?
C008 C00M 1.379(2) . ?
C008 C00O 1.379(2) . ?
C009 C00B 1.406(2) . ?
C009 C00L 1.387(2) . ?
C00A H00A 0.9800 . ?
C00A C00C 1.523(2) . ?
C00B C00D 1.4419(19) . ?
C00B C00K 1.393(2) . ?
C00D C00E 1.344(2) . ?
C00D C00F 1.4645(19) . ?
C00E H00E 0.9300 . ?
C00G C00H 1.485(2) . ?
C00G C00I 1.385(2) . ?
C00G C00P 1.388(2) . ?
C00I H00I 0.9300 . ?
C00I C00T 1.379(2) . ?
C00J C00N 1.368(2) . ?
C00J C00R 1.369(3) . ?
C00K H00K 0.9300 . ?
C00K C00Q 1.373(2) . ?
C00L H00L 0.9300 . ?
C00L C00S 1.387(2) . ?
C00M H00M 0.9300 . ?
C00M C00N 1.383(2) . ?
C00N H00N 0.9300 . ?
C00O H00O 0.9300 . ?
C00O C00R 1.384(2) . ?
C00P H00P 0.9300 . ?
C00P C00U 1.379(3) . ?
C00Q H00Q 0.9300 . ?
C00Q C00S 1.389(3) . ?
C00R H00R 0.9300 . ?
C00S H00S 0.9300 . ?
C00T H00T 0.9300 . ?
C00T C00V 1.365(3) . ?
C00U H00U 0.9300 . ?
C00U C00V 1.381(3) . ?
C00V H00V 0.9300 . ?
C00W H00B 0.9600 . ?
C00W H00C 0.9600 . ?
C00W H00D 0.9600 . ?

loop_
_geom_torsion_atom_site_label_1
_geom_torsion_atom_site_label_2
_geom_torsion_atom_site_label_3
_geom_torsion_atom_site_label_4
_geom_torsion
_geom_torsion_site_symmetry_1
_geom_torsion_site_symmetry_2
_geom_torsion_site_symmetry_3
_geom_torsion_site_symmetry_4
_geom_torsion_publ_flag
Cl1 C00J C00N C00M 179.31(14) . . . . ?
Cl1 C00J C00R C00O -179.24(15) . . . . ?
O002 C00A C00C O004 -151.61(12) . . . . ?
O002 C00A C00C O006 31.2(2) . . . . ?
N005 C009 C00B C00D 1.24(16) . . . . ?
N005 C009 C00B C00K 179.31(14) . . . . ?
N005 C009 C00L C00S -177.87(17) . . . . ?
C008 C00A C00C O004 90.42(14) . . . . ?
C008 C00A C00C O006 -86.72(18) . . . . ?
C008 C00M C00N C00J 0.0(3) . . . . ?
C008 C00O C00R C00J -0.1(3) . . . . ?
C009 N005 C00E C00D 2.22(17) . . . . ?
C009 N005 C00H O007 5.5(3) . . . . ?
C009 N005 C00H C00G -176.10(14) . . . . ?
C009 C00B C00D C00E 0.10(17) . . . . ?
C009 C00B C00D C00F 178.17(14) . . . . ?
C009 C00B C00K C00Q -0.9(2) . . . . ?
C009 C00L C00S C00Q -1.2(3) . . . . ?
C00A O002 C00F O003 -1.0(2) . . . . ?
C00A O002 C00F C00D 179.01(12) . . . . ?
C00A C008 C00M C00N -175.83(16) . . . . ?
C00A C008 C00O C00R 175.98(16) . . . . ?
C00B C009 C00L C00S 0.2(3) . . . . ?
C00B C00D C00E N005 -1.44(17) . . . . ?
C00B C00D C00F O002 -175.91(13) . . . . ?
C00B C00D C00F O003 4.1(3) . . . . ?
C00B C00K C00Q C00S -0.1(3) . . . . ?
C00D C00B C00K C00Q 176.58(17) . . . . ?
C00E N005 C009 C00B -2.10(16) . . . . ?
C00E N005 C009 C00L 176.21(17) . . . . ?
C00E N005 C00H O007 -169.42(17) . . . . ?
C00E N005 C00H C00G 9.0(2) . . . . ?
C00E C00D C00F O002 1.8(2) . . . . ?
C00E C00D C00F O003 -178.16(16) . . . . ?
C00F O002 C00A C008 -175.88(12) . . . . ?
C00F O002 C00A C00C 65.71(16) . . . . ?
C00F C00D C00E N005 -179.51(14) . . . . ?
C00G C00I C00T C00V 1.7(3) . . . . ?
C00G C00P C00U C00V 1.1(3) . . . . ?
C00H N005 C009 C00B -177.75(14) . . . . ?
C00H N005 C009 C00L 0.6(3) . . . . ?
C00H N005 C00E C00D 177.90(14) . . . . ?
C00H C00G C00I C00T -179.38(16) . . . . ?
C00H C00G C00P C00U 177.78(17) . . . . ?
C00I C00G C00H N005 -131.09(16) . . . . ?
C00I C00G C00H O007 47.3(2) . . . . ?
C00I C00G C00P C00U 0.5(3) . . . . ?
C00I C00T C00V C00U -0.1(3) . . . . ?
C00K C00B C00D C00E -177.58(17) . . . . ?
C00K C00B C00D C00F 0.5(3) . . . . ?
C00K C00Q C00S C00L 1.2(3) . . . . ?
C00L C009 C00B C00D -177.25(15) . . . . ?
C00L C009 C00B C00K 0.8(2) . . . . ?
C00M C008 C00A O002 -29.5(2) . . . . ?
C00M C008 C00A C00C 89.21(17) . . . . ?
C00M C008 C00O C00R -0.8(3) . . . . ?
C00N C00J C00R C00O 1.0(3) . . . . ?
C00O C008 C00A O002 153.82(14) . . . . ?
C00O C008 C00A C00C -87.44(18) . . . . ?
C00O C008 C00M C00N 0.9(3) . . . . ?
C00P C00G C00H N005 51.6(2) . . . . ?
C00P C00G C00H O007 -130.1(2) . . . . ?
C00P C00G C00I C00T -1.9(3) . . . . ?
C00P C00U C00V C00T -1.3(4) . . . . ?
C00R C00J C00N C00M -0.9(3) . . . . ?
C00W O004 C00C O006 2.1(2) . . . . ?
C00W O004 C00C C00A -174.96(14) . . . . ?
